data_1570969
loop_
_publ_author_name
'Qian, Chenxiao'
'Huang, Jing'
'Huang, Tingting'
'Song, Lijuan'
'Sun, Jianwei'
'Li, Pengfei'

_publ_section_title
;
 Organocatalytic enantioselective synthesis of
 C<sub>sp<sub>2</sub></sub>-N atropisomers <i>via</i> formal
 C<sub>sp<sub>2</sub></sub>-O bond amination.
;
_journal_issue 11
_journal_name_full 'Chemical science'
_journal_page_first 3893
_journal_page_last 3900
_journal_paper_doi 10.1039/d3sc06707f
_journal_volume 15
_journal_year 2024
_chemical_formula_moiety 'C27 H19 N O2'
_chemical_formula_sum 'C27 H19 N O2'
_chemical_formula_weight 389.43
_space_group_crystal_system triclinic
_space_group_IT_number 2
_space_group_name_Hall '-P 1'
_space_group_name_H-M_alt 'P -1'
_atom_sites_solution_hydrogens geom
_atom_sites_solution_primary dual
_audit_creation_date 2021-12-07
_audit_creation_method
;
Olex2 1.5
(compiled 2021.10.07 svn.r9718050b for OlexSys, GUI svn.r6410)
;
_audit_update_record
;
2023-09-12 deposited with the CCDC.	2024-02-05 downloaded from the CCDC.
;
_cell_angle_alpha 103.446(2)
_cell_angle_beta 97.519(2)
_cell_angle_gamma 102.443(2)
_cell_formula_units_Z 2
_cell_length_a 8.0198(3)
_cell_length_b 9.4799(4)
_cell_length_c 13.7043(6)
_cell_measurement_reflns_used 7787
_cell_measurement_temperature 100.0
_cell_measurement_theta_max 27.41
_cell_measurement_theta_min 2.28
_cell_volume 971.41(7)
_computing_cell_refinement 'SAINT V8.38A (Bruker, 2018)'
_computing_data_reduction 'SAINT V8.38A (Bruker, 2018)'
_computing_molecular_graphics 'Olex2 1.5 (Dolomanov et al., 2009)'
_computing_publication_material 'Olex2 1.5 (Dolomanov et al., 2009)'
_computing_structure_refinement 'XL  (Sheldrick, 2008)'
_computing_structure_solution 'SHELXT 2014/5 (Sheldrick, 2014)'
_diffrn_ambient_temperature 100.0
_diffrn_detector 'Bruker PHOTON 100 area detector'
_diffrn_detector_area_resol_mean 7.9
_diffrn_detector_type 'CMOS area detector'
_diffrn_measured_fraction_theta_full 0.999
_diffrn_measured_fraction_theta_max 0.997
_diffrn_measurement_device 'three-circle diffractometer'
_diffrn_measurement_device_type 'Bruker CMOS area detector'
_diffrn_measurement_method '\w and \f scans'
_diffrn_radiation_monochromator 'mirror optics'
_diffrn_radiation_probe x-ray
_diffrn_radiation_type MoK\a
_diffrn_radiation_wavelength 0.71073
_diffrn_reflns_av_R_equivalents 0.0575
_diffrn_reflns_av_unetI/netI 0.0499
_diffrn_reflns_Laue_measured_fraction_full 0.999
_diffrn_reflns_Laue_measured_fraction_max 0.997
_diffrn_reflns_limit_h_max 10
_diffrn_reflns_limit_h_min -10
_diffrn_reflns_limit_k_max 12
_diffrn_reflns_limit_k_min -12
_diffrn_reflns_limit_l_max 17
_diffrn_reflns_limit_l_min -17
_diffrn_reflns_number 18544
_diffrn_reflns_point_group_measured_fraction_full 0.999
_diffrn_reflns_point_group_measured_fraction_max 0.997
_diffrn_reflns_theta_full 25.242
_diffrn_reflns_theta_max 27.491
_diffrn_reflns_theta_min 2.284
_diffrn_source 'microfocus sealed X-ray tube'
_diffrn_source_current 1.0
_diffrn_source_power 0.05
_diffrn_source_type 'Incoatec I\ms'
_diffrn_source_voltage 50.0
_diffrn_standards_number 0
_exptl_absorpt_coefficient_mu 0.084
_exptl_absorpt_correction_T_max 0.7456
_exptl_absorpt_correction_T_min 0.7147
_exptl_absorpt_correction_type multi-scan
_exptl_absorpt_process_details
;
SADABS-2016/2 (Bruker,2016/2) was used for absorption correction.
wR2(int) was 0.0801 before and 0.0549 after correction.
The Ratio of minimum to maximum transmission is 0.9586.
The \l/2 correction factor is Not present.
;
_exptl_crystal_colour colourless
_exptl_crystal_colour_primary colourless
_exptl_crystal_density_diffrn 1.331
_exptl_crystal_description block
_exptl_crystal_F_000 408
_exptl_crystal_size_max 0.32
_exptl_crystal_size_mid 0.28
_exptl_crystal_size_min 0.28
_refine_diff_density_max 0.558
_refine_diff_density_min -0.287
_refine_diff_density_rms 0.056
_refine_ls_extinction_coef 0.013(3)
_refine_ls_extinction_expression Fc^*^=kFc[1+0.001xFc^2^\l^3^/sin(2\q)]^-1/4^
_refine_ls_extinction_method 'SHELXL-2016/6 (Sheldrick 2016)'
_refine_ls_goodness_of_fit_ref 1.038
_refine_ls_hydrogen_treatment constr
_refine_ls_matrix_type full
_refine_ls_number_parameters 273
_refine_ls_number_reflns 4454
_refine_ls_number_restraints 0
_refine_ls_restrained_S_all 1.038
_refine_ls_R_factor_all 0.0786
_refine_ls_R_factor_gt 0.0514
_refine_ls_shift/su_max 0.000
_refine_ls_shift/su_mean 0.000
_refine_ls_structure_factor_coef Fsqd
_refine_ls_weighting_details 'w=1/[\s^2^(Fo^2^)+(0.0506P)^2^+0.6448P] where P=(Fo^2^+2Fc^2^)/3'
_refine_ls_weighting_scheme calc
_refine_ls_wR_factor_gt 0.1162
_refine_ls_wR_factor_ref 0.1274
_reflns_Friedel_coverage 0.000
_reflns_number_gt 3334
_reflns_number_total 4454
_reflns_threshold_expression 'I > 2\s(I)'
_cod_data_source_file d3sc06707f2.cif
_cod_data_source_block cxy1850_0m
_cod_depositor_comments 'Adding full bibliography for 1570969--1570971.cif.'
_cod_database_code 1570969
_shelx_shelxl_version_number 2016/6
_shelx_space_group_comment
;
The symmetry employed for this shelxl refinement is uniquely defined
by the following loop, which should always be used as a source of
symmetry information in preference to the above space-group names.
They are only intended as comments.
;
_shelx_estimated_absorpt_t_max 0.977
_shelx_estimated_absorpt_t_min 0.974
_olex2_refinement_description
;
1. Fixed Uiso
 At 1.2 times of:
  All C(H) groups
 At 1.5 times of:
  All C(H,H,H) groups
2.a Aromatic/amide H refined with riding coordinates:
 C1(H1), C2(H2), C3(H3), C6(H6), C9(H9), C10(H10), C12(H12), C13(H13),
 C19(H19), C20(H20), C22(H22), C23(H23), C24(H24), C25(H25), C26(H26), C27(H27)
2.b Idealised Me refined as rotating group:
 C21(H21A,H21B,H21C)
;
_olex2_submission_special_instructions 'No special instructions were received'

loop_
_space_group_symop_operation_xyz
'x, y, z'
'-x, -y, -z'

loop_
_atom_site_label
_atom_site_type_symbol
_atom_site_fract_x
_atom_site_fract_y
_atom_site_fract_z
_atom_site_U_iso_or_equiv
_atom_site_adp_type
_atom_site_occupancy
_atom_site_site_symmetry_order
_atom_site_calc_flag
_atom_site_refinement_flags_posn
_atom_site_refinement_flags_adp
_atom_site_refinement_flags_occupancy
_atom_site_disorder_assembly
_atom_site_disorder_group
O1 O 0.73922(17) 0.86669(14) 0.42618(10) 0.0232(3) Uani 1 1 d . . . . .
O2 O 0.17169(15) 0.40562(13) 0.05727(9) 0.0172(3) Uani 1 1 d . . . . .
N1 N 0.41685(19) 0.48461(16) 0.18532(10) 0.0158(3) Uani 1 1 d . . . . .
C1 C 1.0326(2) 0.6375(2) 0.66860(13) 0.0226(4) Uani 1 1 d . . . . .
H1 H 1.096839 0.617482 0.724860 0.027 Uiso 1 1 calc R U . . .
C2 C 1.0795(2) 0.7765(2) 0.64975(14) 0.0228(4) Uani 1 1 d . . . . .
H2 H 1.176999 0.850992 0.692412 0.027 Uiso 1 1 calc R U . . .
C3 C 0.9845(2) 0.8073(2) 0.56873(13) 0.0182(4) Uani 1 1 d . . . . .
H3 H 1.016903 0.902761 0.555810 0.022 Uiso 1 1 calc R U . . .
C4 C 0.8414(2) 0.6979(2) 0.50633(12) 0.0162(4) Uani 1 1 d . . . . .
C5 C 0.7368(2) 0.7357(2) 0.42240(13) 0.0178(4) Uani 1 1 d . . . . .
C6 C 0.6384(2) 0.6105(2) 0.33438(13) 0.0187(4) Uani 1 1 d . . . . .
H6 H 0.684141 0.525120 0.319204 0.022 Uiso 1 1 calc R U . . .
C7 C 0.4901(2) 0.60515(18) 0.27324(12) 0.0153(3) Uani 1 1 d . . . . .
C8 C 0.5058(2) 0.3720(2) 0.14855(13) 0.0179(4) Uani 1 1 d . . . . .
C9 C 0.6412(2) 0.41295(19) 0.09483(13) 0.0171(4) Uani 1 1 d . . . . .
H9 H 0.663725 0.507506 0.079959 0.020 Uiso 1 1 calc R U . . .
C10 C 0.7379(2) 0.3145(2) 0.06514(13) 0.0195(4) Uani 1 1 d . . . . .
H10 H 0.829453 0.341320 0.030113 0.023 Uiso 1 1 calc R U . . .
C11 C 0.7036(2) 0.17257(19) 0.08589(13) 0.0180(4) Uani 1 1 d . . . . .
C12 C 0.8057(2) 0.0698(2) 0.05701(13) 0.0208(4) Uani 1 1 d . . . . .
H12 H 0.900290 0.096933 0.024190 0.025 Uiso 1 1 calc R U . . .
C13 C 0.7687(2) -0.0679(2) 0.07617(13) 0.0210(4) Uani 1 1 d . . . . .
H13 H 0.836473 -0.136464 0.056063 0.025 Uiso 1 1 calc R U . . .
C14 C 0.3649(2) 0.69925(18) 0.27996(12) 0.0137(3) Uani 1 1 d . . . . .
C15 C 0.2265(2) 0.63232(18) 0.19767(12) 0.0132(3) Uani 1 1 d . . . . .
C16 C 0.2589(2) 0.49454(18) 0.13530(12) 0.0143(3) Uani 1 1 d . . . . .
C17 C 0.4642(2) 0.2362(2) 0.16940(13) 0.0179(4) Uani 1 1 d . . . . .
C18 C 0.5644(2) 0.1307(2) 0.13648(13) 0.0180(4) Uani 1 1 d . . . . .
C19 C 0.6309(2) -0.1072(2) 0.12537(14) 0.0222(4) Uani 1 1 d . . . . .
H19 H 0.606300 -0.202680 0.138789 0.027 Uiso 1 1 calc R U . . .
C20 C 0.5314(2) -0.0117(2) 0.15441(14) 0.0219(4) Uani 1 1 d . . . . .
H20 H 0.438002 -0.041721 0.187368 0.026 Uiso 1 1 calc R U . . .
C21 C 0.3216(2) 0.1958(2) 0.22524(15) 0.0229(4) Uani 1 1 d . . . . .
H21A H 0.275399 0.283004 0.248178 0.034 Uiso 1 1 calc R U . . .
H21B H 0.366964 0.164882 0.284623 0.034 Uiso 1 1 calc R U . . .
H21C H 0.228508 0.113070 0.179680 0.034 Uiso 1 1 calc R U . . .
C22 C 0.0820(2) 0.68855(19) 0.18443(13) 0.0171(4) Uani 1 1 d . . . . .
H22 H -0.009341 0.643436 0.126660 0.020 Uiso 1 1 calc R U . . .
C23 C 0.0763(2) 0.8140(2) 0.25937(14) 0.0204(4) Uani 1 1 d . . . . .
H23 H -0.021591 0.854993 0.253318 0.024 Uiso 1 1 calc R U . . .
C24 C 0.2120(2) 0.8802(2) 0.34297(13) 0.0198(4) Uani 1 1 d . . . . .
H24 H 0.203991 0.964488 0.393770 0.024 Uiso 1 1 calc R U . . .
C25 C 0.3591(2) 0.82569(19) 0.35382(13) 0.0168(4) Uani 1 1 d . . . . .
H25 H 0.452803 0.873363 0.410010 0.020 Uiso 1 1 calc R U . . .
C26 C 0.7965(2) 0.5574(2) 0.52485(13) 0.0178(4) Uani 1 1 d . . . . .
H26 H 0.700064 0.481969 0.481963 0.021 Uiso 1 1 calc R U . . .
C27 C 0.8928(2) 0.5279(2) 0.60592(14) 0.0211(4) Uani 1 1 d . . . . .
H27 H 0.862413 0.432037 0.618383 0.025 Uiso 1 1 calc R U . . .

loop_
_atom_site_aniso_label
_atom_site_aniso_U_11
_atom_site_aniso_U_22
_atom_site_aniso_U_33
_atom_site_aniso_U_23
_atom_site_aniso_U_13
_atom_site_aniso_U_12
O1 0.0237(7) 0.0175(7) 0.0251(7) 0.0030(5) -0.0033(5) 0.0061(5)
O2 0.0170(6) 0.0167(6) 0.0142(6) -0.0006(5) -0.0016(5) 0.0043(5)
N1 0.0159(7) 0.0147(7) 0.0142(7) -0.0006(5) -0.0027(6) 0.0070(6)
C1 0.0257(10) 0.0314(11) 0.0138(8) 0.0044(7) 0.0020(7) 0.0170(8)
C2 0.0176(9) 0.0240(10) 0.0207(9) -0.0024(7) -0.0045(7) 0.0068(7)
C3 0.0183(9) 0.0158(9) 0.0190(9) 0.0009(7) 0.0021(7) 0.0061(7)
C4 0.0159(9) 0.0205(9) 0.0117(8) 0.0003(6) 0.0016(6) 0.0089(7)
C5 0.0160(9) 0.0182(9) 0.0180(8) 0.0016(7) 0.0021(7) 0.0063(7)
C6 0.0211(9) 0.0147(9) 0.0188(9) 0.0010(7) -0.0001(7) 0.0076(7)
C7 0.0194(9) 0.0113(8) 0.0132(8) 0.0007(6) 0.0009(6) 0.0037(7)
C8 0.0181(9) 0.0171(9) 0.0152(8) -0.0001(7) -0.0025(7) 0.0058(7)
C9 0.0176(9) 0.0151(8) 0.0171(8) 0.0038(7) 0.0003(7) 0.0037(7)
C10 0.0180(9) 0.0215(9) 0.0175(8) 0.0049(7) 0.0026(7) 0.0030(7)
C11 0.0209(9) 0.0150(9) 0.0140(8) 0.0020(7) -0.0047(7) 0.0028(7)
C12 0.0159(9) 0.0285(10) 0.0161(8) 0.0031(7) 0.0030(7) 0.0049(7)
C13 0.0224(10) 0.0207(9) 0.0187(9) -0.0020(7) -0.0014(7) 0.0138(8)
C14 0.0148(8) 0.0134(8) 0.0141(8) 0.0055(6) 0.0024(6) 0.0044(6)
C15 0.0155(8) 0.0125(8) 0.0122(8) 0.0040(6) 0.0028(6) 0.0037(6)
C16 0.0152(8) 0.0145(8) 0.0136(8) 0.0040(6) 0.0027(6) 0.0044(6)
C17 0.0152(9) 0.0195(9) 0.0161(8) 0.0023(7) 0.0005(7) 0.0025(7)
C18 0.0162(9) 0.0216(9) 0.0123(8) -0.0014(7) -0.0036(6) 0.0072(7)
C19 0.0253(10) 0.0178(9) 0.0203(9) 0.0039(7) -0.0021(8) 0.0037(7)
C20 0.0198(9) 0.0246(10) 0.0185(9) 0.0040(7) 0.0016(7) 0.0030(8)
C21 0.0247(10) 0.0179(9) 0.0286(10) 0.0056(7) 0.0097(8) 0.0085(8)
C22 0.0156(9) 0.0188(9) 0.0172(8) 0.0050(7) 0.0019(7) 0.0056(7)
C23 0.0194(9) 0.0199(9) 0.0248(9) 0.0055(7) 0.0054(7) 0.0107(7)
C24 0.0251(10) 0.0147(9) 0.0185(9) 0.0002(7) 0.0043(7) 0.0072(7)
C25 0.0207(9) 0.0132(8) 0.0151(8) 0.0026(6) 0.0014(7) 0.0041(7)
C26 0.0129(8) 0.0191(9) 0.0182(8) -0.0005(7) 0.0042(7) 0.0027(7)
C27 0.0266(10) 0.0221(10) 0.0207(9) 0.0082(7) 0.0124(8) 0.0116(8)

loop_
_atom_type_symbol
_atom_type_description
_atom_type_scat_dispersion_real
_atom_type_scat_dispersion_imag
_atom_type_scat_source
C C 0.0033 0.0016 'International Tables Vol C Tables 4.2.6.8 and 6.1.1.4'
H H 0.0000 0.0000 'International Tables Vol C Tables 4.2.6.8 and 6.1.1.4'
N N 0.0061 0.0033 'International Tables Vol C Tables 4.2.6.8 and 6.1.1.4'
O O 0.0106 0.0060 'International Tables Vol C Tables 4.2.6.8 and 6.1.1.4'

loop_
_geom_angle_atom_site_label_1
_geom_angle_atom_site_label_2
_geom_angle_atom_site_label_3
_geom_angle
_geom_angle_site_symmetry_1
_geom_angle_site_symmetry_3
_geom_angle_publ_flag
C7 N1 C8 122.45(14) . . ?
C16 N1 C7 112.59(13) . . ?
C16 N1 C8 124.77(14) . . ?
C2 C1 H1 119.9 . . ?
C27 C1 H1 119.9 . . ?
C27 C1 C2 120.22(17) . . ?
C1 C2 H2 119.9 . . ?
C1 C2 C3 120.18(17) . . ?
C3 C2 H2 119.9 . . ?
C2 C3 H3 120.1 . . ?
C2 C3 C4 119.79(17) . . ?
C4 C3 H3 120.1 . . ?
C3 C4 C5 118.84(16) . . ?
C26 C4 C3 119.71(16) . . ?
C26 C4 C5 121.43(16) . . ?
O1 C5 C4 120.50(16) . . ?
O1 C5 C6 122.29(16) . . ?
C6 C5 C4 117.16(15) . . ?
C5 C6 H6 116.8 . . ?
C7 C6 C5 126.41(16) . . ?
C7 C6 H6 116.8 . . ?
N1 C7 C14 105.37(14) . . ?
C6 C7 N1 121.00(15) . . ?
C6 C7 C14 133.45(15) . . ?
C9 C8 N1 116.75(15) . . ?
C17 C8 N1 120.07(16) . . ?
C17 C8 C9 123.12(16) . . ?
C8 C9 H9 120.5 . . ?
C10 C9 C8 119.01(16) . . ?
C10 C9 H9 120.5 . . ?
C9 C10 H10 119.6 . . ?
C9 C10 C11 120.77(17) . . ?
C11 C10 H10 119.6 . . ?
C10 C11 C12 121.33(17) . . ?
C10 C11 C18 119.79(16) . . ?
C18 C11 C12 118.88(16) . . ?
C11 C12 H12 119.8 . . ?
C13 C12 C11 120.47(17) . . ?
C13 C12 H12 119.8 . . ?
C12 C13 H13 120.1 . . ?
C12 C13 C19 119.77(16) . . ?
C19 C13 H13 120.1 . . ?
C15 C14 C7 107.90(14) . . ?
C25 C14 C7 132.01(15) . . ?
C25 C14 C15 119.87(15) . . ?
C14 C15 C16 109.05(14) . . ?
C22 C15 C14 122.53(15) . . ?
C22 C15 C16 128.35(16) . . ?
O2 C16 N1 125.14(15) . . ?
O2 C16 C15 129.78(16) . . ?
N1 C16 C15 105.08(13) . . ?
C8 C17 C18 117.95(16) . . ?
C8 C17 C21 122.08(16) . . ?
C18 C17 C21 119.97(16) . . ?
C11 C18 C17 119.31(16) . . ?
C20 C18 C11 118.55(16) . . ?
C20 C18 C17 122.13(17) . . ?
C13 C19 H19 119.3 . . ?
C20 C19 C13 121.34(18) . . ?
C20 C19 H19 119.3 . . ?
C18 C20 H20 119.5 . . ?
C19 C20 C18 120.99(17) . . ?
C19 C20 H20 119.5 . . ?
C17 C21 H21A 109.5 . . ?
C17 C21 H21B 109.5 . . ?
C17 C21 H21C 109.5 . . ?
H21A C21 H21B 109.5 . . ?
H21A C21 H21C 109.5 . . ?
H21B C21 H21C 109.5 . . ?
C15 C22 H22 121.4 . . ?
C15 C22 C23 117.21(16) . . ?
C23 C22 H22 121.4 . . ?
C22 C23 H23 119.6 . . ?
C24 C23 C22 120.82(16) . . ?
C24 C23 H23 119.6 . . ?
C23 C24 H24 119.3 . . ?
C25 C24 C23 121.48(16) . . ?
C25 C24 H24 119.3 . . ?
C14 C25 H25 121.0 . . ?
C24 C25 C14 118.04(16) . . ?
C24 C25 H25 121.0 . . ?
C4 C26 H26 120.0 . . ?
C27 C26 C4 119.92(17) . . ?
C27 C26 H26 120.0 . . ?
C1 C27 C26 120.17(18) . . ?
C1 C27 H27 119.9 . . ?
C26 C27 H27 119.9 . . ?

loop_
_geom_bond_atom_site_label_1
_geom_bond_atom_site_label_2
_geom_bond_distance
_geom_bond_site_symmetry_2
_geom_bond_publ_flag
O1 C5 1.227(2) . ?
O2 C16 1.214(2) . ?
N1 C7 1.410(2) . ?
N1 C8 1.441(2) . ?
N1 C16 1.392(2) . ?
C1 H1 0.9500 . ?
C1 C2 1.383(3) . ?
C1 C27 1.381(3) . ?
C2 H2 0.9500 . ?
C2 C3 1.387(3) . ?
C3 H3 0.9500 . ?
C3 C4 1.394(2) . ?
C4 C5 1.492(2) . ?
C4 C26 1.393(3) . ?
C5 C6 1.472(2) . ?
C6 H6 0.9500 . ?
C6 C7 1.347(2) . ?
C7 C14 1.477(2) . ?
C8 C9 1.426(2) . ?
C8 C17 1.364(3) . ?
C9 H9 0.9500 . ?
C9 C10 1.362(2) . ?
C10 H10 0.9500 . ?
C10 C11 1.416(2) . ?
C11 C12 1.424(2) . ?
C11 C18 1.423(3) . ?
C12 H12 0.9500 . ?
C12 C13 1.369(3) . ?
C13 H13 0.9500 . ?
C13 C19 1.396(3) . ?
C14 C15 1.394(2) . ?
C14 C25 1.391(2) . ?
C15 C16 1.480(2) . ?
C15 C22 1.384(2) . ?
C17 C18 1.442(2) . ?
C17 C21 1.489(2) . ?
C18 C20 1.404(3) . ?
C19 H19 0.9500 . ?
C19 C20 1.357(3) . ?
C20 H20 0.9500 . ?
C21 H21A 0.9800 . ?
C21 H21B 0.9800 . ?
C21 H21C 0.9800 . ?
C22 H22 0.9500 . ?
C22 C23 1.393(2) . ?
C23 H23 0.9500 . ?
C23 C24 1.391(3) . ?
C24 H24 0.9500 . ?
C24 C25 1.390(2) . ?
C25 H25 0.9500 . ?
C26 H26 0.9500 . ?
C26 C27 1.386(3) . ?
C27 H27 0.9500 . ?

loop_
_geom_torsion_atom_site_label_1
_geom_torsion_atom_site_label_2
_geom_torsion_atom_site_label_3
_geom_torsion_atom_site_label_4
_geom_torsion
_geom_torsion_site_symmetry_1
_geom_torsion_site_symmetry_2
_geom_torsion_site_symmetry_3
_geom_torsion_site_symmetry_4
_geom_torsion_publ_flag
O1 C5 C6 C7 -30.8(3) . . . . ?
N1 C7 C14 C15 -0.12(18) . . . . ?
N1 C7 C14 C25 174.27(18) . . . . ?
N1 C8 C9 C10 175.17(15) . . . . ?
N1 C8 C17 C18 -176.15(14) . . . . ?
N1 C8 C17 C21 3.2(3) . . . . ?
C1 C2 C3 C4 0.1(3) . . . . ?
C2 C1 C27 C26 -1.2(3) . . . . ?
C2 C3 C4 C5 177.44(15) . . . . ?
C2 C3 C4 C26 -1.0(2) . . . . ?
C3 C4 C5 O1 -22.4(2) . . . . ?
C3 C4 C5 C6 155.06(16) . . . . ?
C3 C4 C26 C27 0.9(2) . . . . ?
C4 C5 C6 C7 151.81(18) . . . . ?
C4 C26 C27 C1 0.2(2) . . . . ?
C5 C4 C26 C27 -177.55(15) . . . . ?
C5 C6 C7 N1 173.89(16) . . . . ?
C5 C6 C7 C14 -11.7(3) . . . . ?
C6 C7 C14 C15 -175.18(19) . . . . ?
C6 C7 C14 C25 -0.8(3) . . . . ?
C7 N1 C8 C9 -77.2(2) . . . . ?
C7 N1 C8 C17 100.1(2) . . . . ?
C7 N1 C16 O2 179.03(16) . . . . ?
C7 N1 C16 C15 -1.02(19) . . . . ?
C7 C14 C15 C16 -0.49(18) . . . . ?
C7 C14 C15 C22 176.61(16) . . . . ?
C7 C14 C25 C24 -173.15(17) . . . . ?
C8 N1 C7 C6 -8.2(3) . . . . ?
C8 N1 C7 C14 175.95(15) . . . . ?
C8 N1 C16 O2 3.9(3) . . . . ?
C8 N1 C16 C15 -176.10(15) . . . . ?
C8 C9 C10 C11 0.8(3) . . . . ?
C8 C17 C18 C11 1.2(2) . . . . ?
C8 C17 C18 C20 179.99(16) . . . . ?
C9 C8 C17 C18 0.9(3) . . . . ?
C9 C8 C17 C21 -179.72(16) . . . . ?
C9 C10 C11 C12 -178.80(16) . . . . ?
C9 C10 C11 C18 1.3(3) . . . . ?
C10 C11 C12 C13 -178.88(16) . . . . ?
C10 C11 C18 C17 -2.3(2) . . . . ?
C10 C11 C18 C20 178.86(16) . . . . ?
C11 C12 C13 C19 -0.7(3) . . . . ?
C11 C18 C20 C19 0.8(3) . . . . ?
C12 C11 C18 C17 177.75(15) . . . . ?
C12 C11 C18 C20 -1.1(2) . . . . ?
C12 C13 C19 C20 0.4(3) . . . . ?
C13 C19 C20 C18 -0.4(3) . . . . ?
C14 C15 C16 O2 -179.14(17) . . . . ?
C14 C15 C16 N1 0.91(18) . . . . ?
C14 C15 C22 C23 -2.1(3) . . . . ?
C15 C14 C25 C24 0.7(2) . . . . ?
C15 C22 C23 C24 0.8(3) . . . . ?
C16 N1 C7 C6 176.55(16) . . . . ?
C16 N1 C7 C14 0.73(19) . . . . ?
C16 N1 C8 C9 97.4(2) . . . . ?
C16 N1 C8 C17 -85.3(2) . . . . ?
C16 C15 C22 C23 174.36(17) . . . . ?
C17 C8 C9 C10 -2.0(3) . . . . ?
C17 C18 C20 C19 -178.02(16) . . . . ?
C18 C11 C12 C13 1.0(3) . . . . ?
C21 C17 C18 C11 -178.14(16) . . . . ?
C21 C17 C18 C20 0.6(3) . . . . ?
C22 C15 C16 O2 4.0(3) . . . . ?
C22 C15 C16 N1 -175.97(17) . . . . ?
C22 C23 C24 C25 1.3(3) . . . . ?
C23 C24 C25 C14 -2.0(3) . . . . ?
C25 C14 C15 C16 -175.68(15) . . . . ?
C25 C14 C15 C22 1.4(3) . . . . ?
C26 C4 C5 O1 156.08(16) . . . . ?
C26 C4 C5 C6 -26.5(2) . . . . ?
C27 C1 C2 C3 1.1(3) . . . . ?
